data_4022968
loop_
_publ_author_name
'Taichi Miyaji'
'Zhenfeng Xi'
'Masamichi Ogasawara'
'Kiyohiko Nakajima'
'Tamotsu Takahashi'

_publ_section_title
;
 Alkenylzirconocene-Mediated Preparation of Alkenylphosphines
;
_journal_name_full 'Journal of Organic Chemistry'
_journal_page_first 8737
_journal_page_last 8740
_journal_paper_doi 10.1021/jo071089v
_journal_volume 72
_journal_year 2007
_chemical_formula_moiety 'C48 H62 Cl2 Cu2 P2 '
_chemical_formula_sum 'C48 H62 Cl2 Cu2 P2'
_chemical_formula_weight 898.96
_space_group_IT_number 14
_symmetry_cell_setting monoclinic
_symmetry_Int_Tables_number 14
_symmetry_space_group_name_Hall '-P 2ybc'
_symmetry_space_group_name_H-M 'P 1 21/c 1'
_audit_creation_date 'Fri Aug 24 19:57:40 2001'
_audit_creation_method 'by teXsan'
_cell_angle_alpha 90
_cell_angle_beta 111.392(3)
_cell_angle_gamma 90
_cell_formula_units_Z 2
_cell_length_a 14.335(1)
_cell_length_b 9.7073(6)
_cell_length_c 18.188(1)
_cell_measurement_reflns_used 14567
_cell_measurement_temperature 298.2
_cell_measurement_theta_max 27.5
_cell_measurement_theta_min 2.4
_cell_volume 2356.6(3)
_computing_cell_refinement PROCESS-AUTO
_computing_data_collection PROCESS-AUTO
_computing_data_reduction 'teXsan Ver. 1.10'
_computing_publication_material 'teXsan Ver. 1.10'
_computing_structure_refinement 'teXsan Ver. 1.10'
_computing_structure_solution SIR92
_diffrn_measured_fraction_theta_full 0.9114
_diffrn_measured_fraction_theta_max 0.9114
_diffrn_measurement_device_type 'Rigaku RAXIS-RAPID Imaging Plate'
_diffrn_measurement_method \w
_diffrn_radiation_type 'Mo K\a'
_diffrn_radiation_wavelength 0.7107
_diffrn_reflns_av_R_equivalents 0.034
_diffrn_reflns_limit_h_max 18
_diffrn_reflns_limit_h_min -18
_diffrn_reflns_limit_k_max 12
_diffrn_reflns_limit_k_min -12
_diffrn_reflns_limit_l_max 23
_diffrn_reflns_limit_l_min -23
_diffrn_reflns_number 11765
_diffrn_reflns_theta_full 27.48
_diffrn_reflns_theta_max 27.48
_exptl_absorpt_coefficient_mu 1.114
_exptl_absorpt_correction_T_max 0.790
_exptl_absorpt_correction_T_min 0.686
_exptl_absorpt_correction_type integration
_exptl_absorpt_process_details '(Higashi, 1999)'
_exptl_crystal_colour colorless
_exptl_crystal_density_diffrn 1.267
_exptl_crystal_density_method 'not measured'
_exptl_crystal_description prism
_exptl_crystal_size_max 0.500
_exptl_crystal_size_mid 0.250
_exptl_crystal_size_min 0.200
_refine_diff_density_max 0.56
_refine_diff_density_min -0.44
_refine_ls_extinction_method none
_refine_ls_goodness_of_fit_ref 1.701
_refine_ls_hydrogen_treatment noref
_refine_ls_number_parameters 244
_refine_ls_number_reflns 3135
_refine_ls_R_factor_gt 0.0488
_refine_ls_shift/su_max 0.0009
_refine_ls_structure_factor_coef F
_refine_ls_weighting_details 'w = 1/[\s^2^(Fo) + 0.00063|Fo|^2^]'
_refine_ls_weighting_scheme calc
_refine_ls_wR_factor_ref 0.0690
_reflns_number_gt 3135
_reflns_number_total 4929
_reflns_threshold_expression F^2^>2.0\s(F^2^)
_cod_data_source_file jo071089v-File003.cif
_cod_data_source_block miya228
_cod_original_sg_symbol_H-M 'P 21/c'
_cod_original_formula_sum 'C48 H62 Cl2 Cu2 P2 '
_cod_database_code 4022968

loop_
_symmetry_equiv_pos_as_xyz
x,y,z
-x,1/2+y,1/2-z
-x,-y,-z
x,1/2-y,1/2+z

loop_
_atom_site_label
_atom_site_type_symbol
_atom_site_fract_x
_atom_site_fract_y
_atom_site_fract_z
_atom_site_U_iso_or_equiv
_atom_site_adp_type
_atom_site_occupancy
_atom_site_calc_flag
Cu(1) Cu 0.92981(4) 0.09089(7) 0.94021(4) 0.0569(2) Uani 1.00 d
Cl(1) Cl 0.9218(1) -0.1413(2) 0.9558(1) 0.0975(5) Uani 1.00 d
P(1) P 0.83745(7) 0.2289(1) 0.84662(7) 0.0393(3) Uani 1.00 d
C(1) C 0.7516(3) 0.3529(4) 0.8644(3) 0.039(1) Uani 1.00 d
C(2) C 0.7446(3) 0.3734(4) 0.9354(3) 0.039(1) Uani 1.00 d
C(3) C 0.7990(3) 0.2964(5) 1.0097(3) 0.049(1) Uani 1.00 d
C(4) C 0.7305(3) 0.2189(5) 1.0424(3) 0.055(1) Uani 1.00 d
C(5) C 0.7663(5) 0.0933(6) 1.0903(3) 0.073(2) Uani 1.00 d
C(6) C 0.6901(5) 0.0840(6) 1.0098(4) 0.080(2) Uani 1.00 d
C(7) C 0.7537(3) 0.1317(5) 0.7602(3) 0.048(1) Uani 1.00 d
C(8) C 0.6806(4) 0.0504(5) 0.7866(3) 0.063(2) Uani 1.00 d
C(9) C 0.8085(5) 0.0343(6) 0.7250(4) 0.078(2) Uani 1.00 d
C(10) C 0.9193(3) 0.3428(6) 0.8149(3) 0.067(2) Uani 1.00 d
C(11) C 0.9721(4) 0.4420(7) 0.8815(4) 0.089(2) Uani 1.00 d
C(12) C 0.9984(5) 0.2598(8) 0.7939(6) 0.130(4) Uani 1.00 d
C(13) C 0.6910(3) 0.4423(4) 0.7947(3) 0.045(1) Uani 1.00 d
C(14) C 0.6016(3) 0.3975(5) 0.7394(3) 0.057(1) Uani 1.00 d
C(15) C 0.5442(4) 0.4786(7) 0.6760(3) 0.075(2) Uani 1.00 d
C(16) C 0.5782(6) 0.6071(7) 0.6681(4) 0.086(2) Uani 1.00 d
C(17) C 0.6659(6) 0.6563(6) 0.7229(4) 0.089(2) Uani 1.00 d
C(18) C 0.7228(4) 0.5738(5) 0.7862(3) 0.068(2) Uani 1.00 d
C(19) C 0.6801(3) 0.4869(4) 0.9469(3) 0.045(1) Uani 1.00 d
C(20) C 0.5764(3) 0.4827(5) 0.9143(3) 0.055(1) Uani 1.00 d
C(21) C 0.5194(4) 0.5883(6) 0.9262(4) 0.072(2) Uani 1.00 d
C(22) C 0.5622(5) 0.7000(7) 0.9701(4) 0.080(2) Uani 1.00 d
C(23) C 0.6656(6) 0.7059(6) 1.0038(4) 0.095(3) Uani 1.00 d
C(24) C 0.7237(4) 0.5999(6) 0.9930(4) 0.074(2) Uani 1.00 d
H(1) H 0.8425 0.2318 0.9993 0.0591 Uiso 1.00 calc
H(2) H 0.8374 0.3603 1.0485 0.0591 Uiso 1.00 calc
H(3) H 0.6866 0.2750 1.0578 0.0656 Uiso 1.00 calc
H(4) H 0.8323 0.0604 1.1007 0.0872 Uiso 1.00 calc
H(5) H 0.7482 0.0764 1.1348 0.0872 Uiso 1.00 calc
H(6) H 0.6229 0.0608 1.0025 0.0964 Uiso 1.00 calc
H(7) H 0.7070 0.0448 0.9685 0.0964 Uiso 1.00 calc
H(8) H 0.7168 0.1955 0.7207 0.0581 Uiso 1.00 calc
H(9) H 0.6444 0.1120 0.8070 0.0755 Uiso 1.00 calc
H(10) H 0.6350 0.0019 0.7428 0.0755 Uiso 1.00 calc
H(11) H 0.7166 -0.0133 0.8265 0.0755 Uiso 1.00 calc
H(12) H 0.7614 -0.0138 0.6819 0.0938 Uiso 1.00 calc
H(13) H 0.8525 0.0854 0.7069 0.0938 Uiso 1.00 calc
H(14) H 0.8461 -0.0298 0.7640 0.0938 Uiso 1.00 calc
H(15) H 0.8792 0.3938 0.7699 0.0799 Uiso 1.00 calc
H(16) H 1.0117 0.3916 0.9269 0.1062 Uiso 1.00 calc
H(17) H 1.0140 0.5016 0.8658 0.1062 Uiso 1.00 calc
H(18) H 0.9238 0.4949 0.8934 0.1062 Uiso 1.00 calc
H(19) H 1.0391 0.2091 0.8388 0.1565 Uiso 1.00 calc
H(20) H 0.9655 0.1981 0.7519 0.1565 Uiso 1.00 calc
H(21) H 1.0392 0.3214 0.7781 0.1565 Uiso 1.00 calc
H(22) H 0.5784 0.3079 0.7448 0.0688 Uiso 1.00 calc
H(23) H 0.4827 0.4454 0.6390 0.0902 Uiso 1.00 calc
H(24) H 0.5409 0.6630 0.6243 0.1035 Uiso 1.00 calc
H(25) H 0.6879 0.7468 0.7177 0.1063 Uiso 1.00 calc
H(26) H 0.7837 0.6082 0.8236 0.0820 Uiso 1.00 calc
H(27) H 0.5441 0.4056 0.8832 0.0666 Uiso 1.00 calc
H(28) H 0.4485 0.5827 0.9030 0.0866 Uiso 1.00 calc
H(29) H 0.5222 0.7726 0.9775 0.0957 Uiso 1.00 calc
H(30) H 0.6970 0.7835 1.0348 0.1140 Uiso 1.00 calc
H(31) H 0.7946 0.6047 1.0176 0.0891 Uiso 1.00 calc

loop_
_atom_site_aniso_label
_atom_site_aniso_U_11
_atom_site_aniso_U_22
_atom_site_aniso_U_33
_atom_site_aniso_U_12
_atom_site_aniso_U_13
_atom_site_aniso_U_23
Cu(1) 0.0509(3) 0.0600(4) 0.0550(4) 0.0182(3) 0.0136(3) 0.0143(3)
Cl(1) 0.0778(9) 0.0537(8) 0.108(1) -0.0040(6) -0.0297(9) 0.0225(8)
P(1) 0.0369(5) 0.0394(6) 0.0401(6) 0.0033(4) 0.0124(5) 0.0044(5)
C(1) 0.038(2) 0.036(2) 0.037(2) 0.004(2) 0.007(2) 0.002(2)
C(2) 0.033(2) 0.035(2) 0.043(3) 0.003(2) 0.007(2) 0.001(2)
C(3) 0.045(2) 0.061(3) 0.037(3) 0.001(2) 0.010(2) -0.003(2)
C(4) 0.058(2) 0.056(3) 0.050(3) 0.007(2) 0.020(2) 0.006(2)
C(5) 0.091(4) 0.070(4) 0.053(3) 0.006(3) 0.022(3) 0.014(3)
C(6) 0.102(4) 0.069(4) 0.065(4) -0.021(3) 0.024(3) -0.004(3)
C(7) 0.058(2) 0.045(2) 0.042(3) 0.007(2) 0.018(2) 0.001(2)
C(8) 0.070(3) 0.054(3) 0.060(3) -0.010(2) 0.017(3) -0.006(3)
C(9) 0.094(4) 0.080(4) 0.071(4) 0.006(3) 0.043(3) -0.014(3)
C(10) 0.055(3) 0.068(3) 0.078(4) -0.007(2) 0.026(3) 0.019(3)
C(11) 0.060(3) 0.083(4) 0.106(5) -0.020(3) 0.011(3) 0.013(4)
C(12) 0.091(4) 0.133(7) 0.21(1) -0.028(4) 0.104(6) -0.026(7)
C(13) 0.056(2) 0.039(2) 0.040(3) 0.011(2) 0.018(2) 0.000(2)
C(14) 0.062(3) 0.055(3) 0.048(3) 0.015(2) 0.012(2) 0.002(2)
C(15) 0.073(3) 0.088(4) 0.049(3) 0.040(3) 0.003(3) 0.000(3)
C(16) 0.118(5) 0.079(5) 0.053(4) 0.046(4) 0.022(4) 0.018(3)
C(17) 0.133(6) 0.046(3) 0.095(5) 0.017(3) 0.051(5) 0.023(3)
C(18) 0.087(3) 0.045(3) 0.063(4) 0.007(2) 0.015(3) 0.008(3)
C(19) 0.056(2) 0.046(3) 0.035(3) -0.002(2) 0.017(2) -0.005(2)
C(20) 0.049(2) 0.061(3) 0.056(3) -0.002(2) 0.019(2) -0.010(2)
C(21) 0.062(3) 0.089(4) 0.067(4) 0.024(3) 0.026(3) -0.005(3)
C(22) 0.099(4) 0.073(4) 0.071(4) 0.033(3) 0.036(4) 0.003(3)
C(23) 0.132(6) 0.053(4) 0.103(6) 0.005(4) 0.046(5) -0.025(4)
C(24) 0.076(3) 0.060(3) 0.081(4) 0.002(3) 0.021(3) -0.021(3)

loop_
_atom_type_symbol
_atom_type_description
_atom_type_scat_dispersion_real
_atom_type_scat_dispersion_imag
_atom_type_scat_source
C C 0.003 0.002
;International Tables for Crystallography
(1992, Vol. C, Tables 4.2.6.8 and 6.1.1.1)
;
H H 0.000 0.000
;International Tables for Crystallography
(1992, Vol. C, Table 6.1.1.2)
;
Cl Cl 0.148 0.159
;International Tables for Crystallography
(1992, Vol. C, Tables 4.2.6.8 and 6.1.1.1)
;
Cu Cu 0.320 1.265
;International Tables for Crystallography
(1992, Vol. C, Tables 4.2.6.8 and 6.1.1.1)
;
P P 0.102 0.094
;International Tables for Crystallography
(1992, Vol. C, Tables 4.2.6.8 and 6.1.1.1)
;

loop_
_geom_angle_atom_site_label_1
_geom_angle_atom_site_label_2
_geom_angle_atom_site_label_3
_geom_angle
_geom_angle_site_symmetry_2
_geom_angle_site_symmetry_3
_geom_angle_publ_flag
Cl(1) Cu(1) Cl(1) 100.34(5) 1_555 3_757 yes
Cl(1) Cu(1) P(1) 131.11(5) 1_555 1_555 yes
Cl(1) Cu(1) P(1) 128.14(6) 3_757 1_555 yes
Cu(1) Cl(1) Cu(1) 79.66(5) 1_555 3_757 yes
Cu(1) P(1) C(1) 121.2(1) 1_555 1_555 yes
Cu(1) P(1) C(7) 111.7(1) 1_555 1_555 yes
Cu(1) P(1) C(10) 109.6(2) 1_555 1_555 yes
C(1) P(1) C(7) 102.4(2) 1_555 1_555 yes
C(1) P(1) C(10) 101.9(2) 1_555 1_555 yes
C(7) P(1) C(10) 109.2(2) 1_555 1_555 yes
P(1) C(1) C(2) 123.8(3) 1_555 1_555 yes
P(1) C(1) C(13) 116.3(3) 1_555 1_555 yes
C(2) C(1) C(13) 119.7(3) 1_555 1_555 yes
C(1) C(2) C(3) 126.7(4) 1_555 1_555 yes
C(1) C(2) C(19) 120.5(4) 1_555 1_555 yes
C(3) C(2) C(19) 112.7(4) 1_555 1_555 yes
C(2) C(3) C(4) 113.8(3) 1_555 1_555 yes
C(3) C(4) C(5) 120.3(4) 1_555 1_555 yes
C(3) C(4) C(6) 120.1(5) 1_555 1_555 yes
C(5) C(4) C(6) 60.2(4) 1_555 1_555 yes
C(4) C(5) C(6) 59.6(4) 1_555 1_555 yes
C(4) C(6) C(5) 60.3(4) 1_555 1_555 yes
P(1) C(7) C(8) 107.7(3) 1_555 1_555 yes
P(1) C(7) C(9) 113.7(3) 1_555 1_555 yes
C(8) C(7) C(9) 109.5(4) 1_555 1_555 yes
P(1) C(10) C(11) 108.6(4) 1_555 1_555 yes
P(1) C(10) C(12) 111.8(4) 1_555 1_555 yes
C(11) C(10) C(12) 109.3(5) 1_555 1_555 yes
C(1) C(13) C(14) 121.6(4) 1_555 1_555 yes
C(1) C(13) C(18) 120.6(4) 1_555 1_555 yes
C(14) C(13) C(18) 117.8(4) 1_555 1_555 yes
C(13) C(14) C(15) 122.5(5) 1_555 1_555 yes
C(14) C(15) C(16) 118.6(6) 1_555 1_555 yes
C(15) C(16) C(17) 120.5(5) 1_555 1_555 yes
C(16) C(17) C(18) 120.3(6) 1_555 1_555 yes
C(13) C(18) C(17) 120.3(5) 1_555 1_555 yes
C(2) C(19) C(20) 122.5(4) 1_555 1_555 yes
C(2) C(19) C(24) 120.1(4) 1_555 1_555 yes
C(20) C(19) C(24) 117.4(4) 1_555 1_555 yes
C(19) C(20) C(21) 121.1(5) 1_555 1_555 yes
C(20) C(21) C(22) 121.5(5) 1_555 1_555 yes
C(21) C(22) C(23) 118.5(5) 1_555 1_555 yes
C(22) C(23) C(24) 120.6(6) 1_555 1_555 yes
C(19) C(24) C(23) 120.9(6) 1_555 1_555 yes

loop_
_geom_bond_atom_site_label_1
_geom_bond_atom_site_label_2
_geom_bond_distance
_geom_bond_site_symmetry_2
_geom_bond_publ_flag
Cu(1) Cl(1) 2.280(2) . yes
Cu(1) Cl(1) 2.325(2) 3_757 yes
Cu(1) P(1) 2.191(1) . yes
P(1) C(1) 1.832(4) . yes
P(1) C(7) 1.851(5) . yes
P(1) C(10) 1.851(5) . yes
C(1) C(2) 1.345(6) . yes
C(1) C(13) 1.521(6) . yes
C(2) C(3) 1.492(6) . yes
C(2) C(19) 1.502(6) . yes
C(3) C(4) 1.519(6) . yes
C(4) C(5) 1.477(7) . yes
C(4) C(6) 1.466(7) . yes
C(5) C(6) 1.475(8) . yes
C(7) C(8) 1.523(7) . yes
C(7) C(9) 1.513(7) . yes
C(10) C(11) 1.515(8) . yes
C(10) C(12) 1.548(8) . yes
C(13) C(14) 1.380(7) . yes
C(13) C(18) 1.383(7) . yes
C(14) C(15) 1.390(7) . yes
C(15) C(16) 1.365(9) . yes
C(16) C(17) 1.374(10) . yes
C(17) C(18) 1.395(8) . yes
C(19) C(20) 1.386(6) . yes
C(19) C(24) 1.384(7) . yes
C(20) C(21) 1.376(7) . yes
C(21) C(22) 1.354(8) . yes
C(22) C(23) 1.383(9) . yes
C(23) C(24) 1.382(8) . yes

loop_
_geom_torsion_atom_site_label_1
_geom_torsion_atom_site_label_2
_geom_torsion_atom_site_label_3
_geom_torsion_atom_site_label_4
_geom_torsion
_geom_torsion_site_symmetry_1
_geom_torsion_site_symmetry_2
_geom_torsion_site_symmetry_3
_geom_torsion_site_symmetry_4
_geom_torsion_publ_flag
Cu(1) Cl(1) Cu(1) Cl(1) 0.0 1_555 1_555 3_757 3_757 yes
Cu(1) Cl(1) Cu(1) P(1) 173.22(6) 1_555 1_555 3_757 3_757 yes
Cu(1) Cl(1) Cu(1) Cl(1) 0.0 1_555 3_757 3_757 1_555 yes
Cu(1) Cl(1) Cu(1) P(1) -172.92(7) 1_555 3_757 3_757 3_757 yes
Cu(1) P(1) C(1) C(2) 4.5(4) 1_555 1_555 1_555 1_555 yes
Cu(1) P(1) C(1) C(13) -179.6(2) 1_555 1_555 1_555 1_555 yes
Cu(1) P(1) C(7) C(8) 64.3(3) 1_555 1_555 1_555 1_555 yes
Cu(1) P(1) C(7) C(9) -57.2(4) 1_555 1_555 1_555 1_555 yes
Cu(1) P(1) C(10) C(11) -68.8(4) 1_555 1_555 1_555 1_555 yes
Cu(1) P(1) C(10) C(12) 51.9(5) 1_555 1_555 1_555 1_555 yes
Cl(1) Cu(1) Cl(1) Cu(1) 0.0 1_555 1_555 3_757 3_757 yes
Cl(1) Cu(1) P(1) C(1) 109.8(2) 1_555 1_555 1_555 1_555 yes
Cl(1) Cu(1) P(1) C(7) -11.0(2) 1_555 1_555 1_555 1_555 yes
Cl(1) Cu(1) P(1) C(10) -132.1(2) 1_555 1_555 1_555 1_555 yes
Cl(1) Cu(1) Cl(1) Cu(1) 0.0 1_555 3_757 3_757 1_555 yes
Cl(1) Cu(1) P(1) C(1) 79.0(2) 1_555 3_757 3_757 3_757 yes
Cl(1) Cu(1) P(1) C(7) -160.2(2) 1_555 3_757 3_757 3_757 yes
Cl(1) Cu(1) P(1) C(10) -39.1(2) 1_555 3_757 3_757 3_757 yes
P(1) C(1) C(2) C(3) -3.7(6) 1_555 1_555 1_555 1_555 yes
P(1) C(1) C(2) C(19) 173.7(3) 1_555 1_555 1_555 1_555 yes
P(1) C(1) C(13) C(14) 85.3(5) 1_555 1_555 1_555 1_555 yes
P(1) C(1) C(13) C(18) -96.8(5) 1_555 1_555 1_555 1_555 yes
C(1) P(1) C(7) C(8) -66.9(3) 1_555 1_555 1_555 1_555 yes
C(1) P(1) C(7) C(9) 171.6(4) 1_555 1_555 1_555 1_555 yes
C(1) P(1) C(10) C(11) 60.8(4) 1_555 1_555 1_555 1_555 yes
C(1) P(1) C(10) C(12) -178.5(5) 1_555 1_555 1_555 1_555 yes
C(1) C(2) C(3) C(4) -118.1(5) 1_555 1_555 1_555 1_555 yes
C(1) C(2) C(19) C(20) 70.4(6) 1_555 1_555 1_555 1_555 yes
C(1) C(2) C(19) C(24) -111.2(5) 1_555 1_555 1_555 1_555 yes
C(1) C(13) C(14) C(15) 178.8(4) 1_555 1_555 1_555 1_555 yes
C(1) C(13) C(18) C(17) -178.8(5) 1_555 1_555 1_555 1_555 yes
C(2) C(1) P(1) C(7) 129.7(4) 1_555 1_555 1_555 1_555 yes
C(2) C(1) P(1) C(10) -117.4(4) 1_555 1_555 1_555 1_555 yes
C(2) C(1) C(13) C(14) -98.7(5) 1_555 1_555 1_555 1_555 yes
C(2) C(1) C(13) C(18) 79.3(6) 1_555 1_555 1_555 1_555 yes
C(2) C(3) C(4) C(5) 152.2(5) 1_555 1_555 1_555 1_555 yes
C(2) C(3) C(4) C(6) 81.3(6) 1_555 1_555 1_555 1_555 yes
C(2) C(19) C(20) C(21) 179.8(5) 1_555 1_555 1_555 1_555 yes
C(2) C(19) C(24) C(23) 179.5(6) 1_555 1_555 1_555 1_555 yes
C(3) C(2) C(1) C(13) -179.5(4) 1_555 1_555 1_555 1_555 yes
C(3) C(2) C(19) C(20) -111.9(5) 1_555 1_555 1_555 1_555 yes
C(3) C(2) C(19) C(24) 66.6(6) 1_555 1_555 1_555 1_555 yes
C(3) C(4) C(5) C(6) -109.5(6) 1_555 1_555 1_555 1_555 yes
C(3) C(4) C(6) C(5) 109.9(5) 1_555 1_555 1_555 1_555 yes
C(4) C(3) C(2) C(19) 64.3(5) 1_555 1_555 1_555 1_555 yes
C(7) P(1) C(1) C(13) -54.5(3) 1_555 1_555 1_555 1_555 yes
C(7) P(1) C(10) C(11) 168.7(4) 1_555 1_555 1_555 1_555 yes
C(7) P(1) C(10) C(12) -70.7(5) 1_555 1_555 1_555 1_555 yes
C(8) C(7) P(1) C(10) -174.3(3) 1_555 1_555 1_555 1_555 yes
C(9) C(7) P(1) C(10) 64.1(4) 1_555 1_555 1_555 1_555 yes
C(10) P(1) C(1) C(13) 58.5(3) 1_555 1_555 1_555 1_555 yes
C(13) C(1) C(2) C(19) -2.0(6) 1_555 1_555 1_555 1_555 yes
C(13) C(14) C(15) C(16) 0.4(8) 1_555 1_555 1_555 1_555 yes
C(13) C(18) C(17) C(16) -0.6(9) 1_555 1_555 1_555 1_555 yes
C(14) C(13) C(18) C(17) -0.7(8) 1_555 1_555 1_555 1_555 yes
C(14) C(15) C(16) C(17) -1.8(10) 1_555 1_555 1_555 1_555 yes
C(15) C(14) C(13) C(18) 0.8(8) 1_555 1_555 1_555 1_555 yes
C(15) C(16) C(17) C(18) 1(1) 1_555 1_555 1_555 1_555 yes
C(19) C(20) C(21) C(22) -0.1(9) 1_555 1_555 1_555 1_555 yes
C(19) C(24) C(23) C(22) 1(1) 1_555 1_555 1_555 1_555 yes
C(20) C(19) C(24) C(23) -1.9(9) 1_555 1_555 1_555 1_555 yes
C(20) C(21) C(22) C(23) 0(1) 1_555 1_555 1_555 1_555 yes
C(21) C(20) C(19) C(24) 1.3(8) 1_555 1_555 1_555 1_555 yes
C(21) C(22) C(23) C(24) 0(1) 1_555 1_555 1_555 1_555 yes
